data_2101307
loop_
_publ_author_name
'Marsh, R. E.'
'Bernal, I.'

_publ_section_title
;
 More space-group changes
;
_journal_issue 3
_journal_name_full 'Acta Crystallographica Section B'
_journal_page_first 300
_journal_page_last 307
_journal_paper_doi 10.1107/S0108768194011857
_journal_volume 51
_journal_year 1995
_chemical_formula_sum 'Ga2 O4 Pb'
_symmetry_cell_setting orthorhombic
_symmetry_space_group_name_Hall 'A 2 -2a'
_symmetry_space_group_name_H-M 'A m a 2'
_cell_angle_alpha 90
_cell_angle_beta 90
_cell_angle_gamma 90
_cell_formula_units_Z 2
_cell_length_a 8.575
_cell_length_b 9.424
_cell_length_c 5.220
_cell_volume 421.832
_diffrn_radiation_type Mo
_diffrn_radiation_wavelength 0.71073
_cod_data_source_file cr0484.cif
_cod_data_source_block cr0484b
_cod_original_formula_sum 'Ga2 O4 Pb1'
_cod_database_code 2101307

loop_
_atom_site_label
_atom_site_fract_x
_atom_site_fract_y
_atom_site_fract_z
Pb 0.2500 0.0282 -0.00210(10)
Ga 0.0524(6) 0.6726(2) -0.04030(10)
O(1) 0.0595(12) 0.1826(9) -0.1864(13)
O(2) 0.0000(22) 0.5000(8) -0.1743(6)
O(3) 0.2500(14) 0.6906(10) -0.1785(5)
